data_2004311
loop_
_publ_author_name
'Salas, J. M.'
'Romero, M. A.'
'Faure, R.'

_publ_section_title
;
 Bis(4,6-diamino-2-methylthiopyrimidinium) Tetrabromozincate(II)
;
_journal_issue 12
_journal_name_full 'Acta Crystallographica Section C'
_journal_page_first 2532
_journal_page_last 2534
_journal_paper_doi 10.1107/S0108270195007992
_journal_volume 51
_journal_year 1995
_chemical_formula_moiety '(C5 H9 N4 S)2 [Zn Br4 ]'
_chemical_formula_sum 'C10 H18 Br4 N8 S2 Zn'
_chemical_formula_weight 699.4
_space_group_IT_number 152
_symmetry_cell_setting trigonal
_symmetry_space_group_name_Hall 'P 31 2"'
_symmetry_space_group_name_H-M 'P 31 2 1'
_atom_type_scat_source 'SDP (B. A. Frenz & Associates Inc., 1982)'
_cell_angle_alpha 90
_cell_angle_beta 90
_cell_angle_gamma 120
_cell_formula_units_Z 3
_cell_length_a 8.790(2)
_cell_length_b 8.790(2)
_cell_length_c 24.831(5)
_cell_measurement_reflns_used 25
_cell_measurement_temperature 295
_cell_measurement_theta_max 21.43
_cell_measurement_theta_min 15.90
_cell_volume 1661.5(6)
_diffrn_measurement_device 'Nonius CAD-4'
_diffrn_measurement_method \w-4/3\q
_diffrn_radiation_type MoK\a
_diffrn_radiation_wavelength 0.7107
_diffrn_reflns_av_R_equivalents 0.041
_diffrn_reflns_limit_h_max 9
_diffrn_reflns_limit_h_min 0
_diffrn_reflns_limit_k_max 9
_diffrn_reflns_limit_k_min 0
_diffrn_reflns_limit_l_max 29
_diffrn_reflns_limit_l_min 0
_diffrn_reflns_number 1220
_diffrn_reflns_theta_max 25
_diffrn_standards_decay_% 1.5
_diffrn_standards_interval_time 60
_diffrn_standards_number 3
_exptl_absorpt_coefficient_mu 9
_exptl_absorpt_correction_T_max 0.99
_exptl_absorpt_correction_T_min 0.68
_exptl_absorpt_correction_type '\y scan (SDP; B. A. Frenz & Associates Inc., 1982)'
_exptl_crystal_colour 'pale yellow'
_exptl_crystal_density_diffrn 2.098
_exptl_crystal_description prism
_exptl_crystal_size_max 0.4
_exptl_crystal_size_mid 0.4
_exptl_crystal_size_min 0.2
_refine_diff_density_max 1.0
_refine_diff_density_min 1.4
_refine_ls_extinction_method none
_refine_ls_goodness_of_fit_obs 4.7
_refine_ls_hydrogen_treatment 'H atoms not located'
_refine_ls_number_parameters 115
_refine_ls_number_reflns 868
_refine_ls_R_factor_obs 0.075
_refine_ls_shift/esd_max 0.2
_refine_ls_structure_factor_coef F
_refine_ls_weighting_details 'w = 1/\s^2^(F~o~)'
_refine_ls_weighting_scheme calc
_refine_ls_wR_factor_obs 0.088
_reflns_number_observed 868
_reflns_number_total 1170
_reflns_observed_criterion I>3\s(I)
_cod_data_source_file pa1185.cif
_cod_data_source_block pa1185a
_cod_depositor_comments
;
 Marking attached hydrogen atoms.

 Antanas Vaitkus,
 2017-08-09

The following automatic conversions were performed:

'_refine_ls_weighting_scheme' value '1/\s^2^(F~o~)' was changed to
'calc'. New tag '_refine_ls_weighting_details' was created. The value
of the new tag was set to 'w = 1/\s^2^(F~o~)'.

Automatic conversion script
Id: cif_fix_values 3143 2015-03-26 13:38:13Z robertas 
;
_cod_original_cell_volume 1661.7(8)
_cod_database_code 2004311

loop_
_symmetry_equiv_pos_as_xyz
x,y,z
-y,x-y,1/3+z
y-x,-x,2/3+z
y,x,-z
x-y,-y,2/3-z
-x,y-x,1/3-z

loop_
_atom_site_label
_atom_site_fract_x
_atom_site_fract_y
_atom_site_fract_z
_atom_site_B_iso_or_equiv
_atom_site_attached_hydrogens
Zn -0.8440(5) -01.0000 -0.1667 2.91(8) 0
Br1 -0.9179(5) -0.8162(5) -0.1145(2) 6.72(9) 0
Br2 -0.7942(4) -01.1908(3) -0.11260(10) 4.76(7) 0
N1 -0.611(2) -0.453(2) -.0605(8) 3.7(5) 1
C2 -0.606(3) -0.373(3) -.0124(8) 3.5(5) 0
N3 -0.484(2) -0.229(2) .0041(7) 3.2(5) 0
C4 -0.350(3) -0.141(3) -.0280(9) 3.1(5) 0
C5 -0.338(3) -0.198(3) -.0789(9) 3.7(6) 1
C6 -0.472(3) -0.360(3) -.0950(10) 4.0(6) 0
S2 -0.8019(9) -0.5088(9) .0242(3) 4.8(2) 0
C21 -0.752(4) -0.359(4) .0812(9) 5.3(8) 3
N4 -0.215(3) .004(2) -.0079(8) 4.2(6) 2
N6 -0.476(3) -0.434(3) -0.1462(8) 4.7(6) 2

loop_
_geom_angle_atom_site_label_1
_geom_angle_atom_site_label_2
_geom_angle_atom_site_label_3
_geom_angle_site_symmetry_3
_geom_angle
_geom_angle_publ_flag
Br1 Zn Br1 5_434 105.2(2) yes
Br1 Zn Br2 5_434 106.1(2) yes
Br1 Zn Br2 . 112.4(2) yes
Br2 Zn Br2 5_434 114.3(2) yes
C2 N1 C6 . 117(2) yes
N1 C2 N3 . 126(2) yes
N1 C2 S2 . 109(2) yes
N3 C2 S2 . 124(2) yes
C2 N3 C4 . 117(2) yes
N3 C4 C5 . 124(2) yes
N3 C4 N4 . 116(2) yes
C5 C4 N4 . 120(2) yes
C4 C5 C6 . 117(2) yes
N1 C6 C5 . 119(2) yes
N1 C6 N6 . 118(2) yes
C5 C6 N6 . 123(2) yes
C2 S2 C21 . 96.0(10) yes

loop_
_geom_bond_atom_site_label_1
_geom_bond_atom_site_label_2
_geom_bond_distance
_geom_bond_publ_flag
Zn Br1 2.400(6) yes
Zn Br2 2.354(4) yes
N1 C2 1.37(3) yes
N1 C6 1.37(3) yes
C2 N3 1.25(2) yes
C2 S2 1.78(2) yes
N3 C4 1.31(4) yes
C4 C5 1.38(3) yes
C4 N4 1.33(2) yes
C5 C6 1.38(3) yes
C6 N6 1.42(3) yes
S2 C21 1.83(3) yes
